data_4061473
loop_
_publ_author_name
'Shin, Richard Y. C.'
'Teo, Ming Ern'
'Tan, Geok Kheng'
'Koh, Lip Lin'
'Vittal, Jagadese J.'
'Goh, Lai Yoong'
'Murray, Keith S.'
'Moubaraki, Boujemaa'
'Zhou, X.-Y.'

_publ_section_title
;
Square Planar versus Tetrahedral NiS~4~ Cores in the Coordination Spheres 
of (HMB)Ru(II) and Cp*Ru(III) and a related CuS~4~ Complex. Synthetic, 
Single Crystal X-ray Diffraction and Magnetic Studies {HMB = \h^6^-C~6~Me~6~ 
and Cp* = \h^5^-C~5~Me~5~}
;
_journal_issue 17
_journal_name_full Organometallics
_journal_page_first 4265
_journal_page_last 4273
_journal_paper_doi 10.1021/om050200p
_journal_volume 24
_journal_year 2005
_chemical_formula_sum 'C38 H64 F12 Ni O2 P2 Ru2 S6'
_chemical_formula_weight 1296.04
_space_group_IT_number 2
_symmetry_cell_setting triclinic
_symmetry_space_group_name_Hall '-P 1'
_symmetry_space_group_name_H-M 'P -1'
_cell_angle_alpha 81.386(4)
_cell_angle_beta 70.138(4)
_cell_angle_gamma 76.824(4)
_cell_formula_units_Z 1
_cell_length_a 10.1593(18)
_cell_length_b 10.5154(19)
_cell_length_c 12.654(2)
_cell_measurement_temperature 294(2)
_cell_volume 1234.1(4)
_diffrn_ambient_temperature 294(2)
_exptl_crystal_density_diffrn 1.744
_cod_depositor_comments
;
The following automatic conversions were performed:
'_symmetry_cell_setting' value 'Triclinic' changed to 'triclinic'
according to '/home/saulius/struct/CIF-dictionaries/cif_core.dic'
dictionary named 'cif_core.dic' version 2.4.1 from 2010-06-29.

Automatic conversion script
Id: cif_fix_enum 1527 2010-12-29 10:47:43Z saulius 
;
_cod_database_code 4061473

loop_
_symmetry_equiv_pos_as_xyz
'x, y, z'
'-x, -y, -z'

loop_
_atom_site_label
_atom_site_type_symbol
_atom_site_fract_x
_atom_site_fract_y
_atom_site_fract_z
_atom_site_U_iso_or_equiv
_atom_site_adp_type
_atom_site_occupancy
_atom_site_symmetry_multiplicity
_atom_site_calc_flag
_atom_site_refinement_flags
_atom_site_disorder_assembly
_atom_site_disorder_group
Ru1 Ru 0.64346(2) 0.35584(2) 0.703043(18) 0.03537(7) Uani 1 1 d . . .
Ni1 Ni 0.5000 0.5000 0.5000 0.04115(16) Uani 1 2 d S . .
S1 S 0.44737(8) 0.35497(8) 0.64532(6) 0.0454(2) Uani 1 1 d . . .
S2 S 0.68319(7) 0.51630(8) 0.55050(6) 0.0427(2) Uani 1 1 d . . .
S3 S 0.50081(9) 0.52636(9) 0.80848(7) 0.0542(3) Uani 1 1 d . . .
C1 C 0.6787(3) 0.2244(3) 0.8520(2) 0.0524(10) Uani 1 1 d . . .
C2 C 0.7864(3) 0.3021(3) 0.8110(3) 0.0533(10) Uani 1 1 d . . .
C3 C 0.8705(3) 0.3041(3) 0.6980(3) 0.0526(10) Uani 1 1 d . . .
C4 C 0.8500(4) 0.2255(4) 0.6224(3) 0.0568(12) Uani 1 1 d . . .
C5 C 0.7444(3) 0.1501(3) 0.6636(3) 0.0491(10) Uani 1 1 d . . .
C6 C 0.6564(3) 0.1493(3) 0.7791(3) 0.0555(11) Uani 1 1 d . . .
C7 C 0.5897(4) 0.2247(5) 0.9755(3) 0.0884(17) Uani 1 1 d . . .
H7A H 0.6497 0.1870 1.0211 0.133 Uiso 1 1 calc R . .
H7B H 0.5170 0.1740 0.9897 0.133 Uiso 1 1 calc R . .
H7C H 0.5460 0.3131 0.9938 0.133 Uiso 1 1 calc R . .
C8 C 0.8063(4) 0.3816(4) 0.8944(3) 0.0870(15) Uani 1 1 d . . .
H8A H 0.7185 0.4399 0.9274 0.131 Uiso 1 1 calc R . .
H8B H 0.8794 0.4315 0.8555 0.131 Uiso 1 1 calc R . .
H8C H 0.8336 0.3232 0.9526 0.131 Uiso 1 1 calc R . .
C9 C 0.9837(4) 0.3879(5) 0.6541(4) 0.1056(16) Uani 1 1 d . . .
H9A H 1.0262 0.3885 0.7112 0.158 Uiso 1 1 calc R . .
H9B H 0.9411 0.4758 0.6351 0.158 Uiso 1 1 calc R . .
H9C H 1.0558 0.3527 0.5883 0.158 Uiso 1 1 calc R . .
C10 C 0.9420(5) 0.2273(5) 0.5015(4) 0.112(2) Uani 1 1 d . . .
H10A H 1.0261 0.1606 0.4934 0.168 Uiso 1 1 calc R . .
H10B H 0.9688 0.3114 0.4778 0.168 Uiso 1 1 calc R . .
H10C H 0.8901 0.2110 0.4557 0.168 Uiso 1 1 calc R . .
C11 C 0.7166(5) 0.0652(4) 0.5895(4) 0.1107(18) Uani 1 1 d . . .
H11A H 0.7616 0.0908 0.5117 0.166 Uiso 1 1 calc R . .
H11B H 0.6157 0.0761 0.6039 0.166 Uiso 1 1 calc R . .
H11C H 0.7547 -0.0250 0.6060 0.166 Uiso 1 1 calc R . .
C12 C 0.5379(4) 0.0681(4) 0.8221(4) 0.0959(17) Uani 1 1 d . . .
H12A H 0.5644 -0.0059 0.8701 0.144 Uiso 1 1 calc R . .
H12B H 0.5244 0.0381 0.7591 0.144 Uiso 1 1 calc R . .
H12C H 0.4508 0.1214 0.8638 0.144 Uiso 1 1 calc R . .
C13 C 0.6230(4) 0.6744(3) 0.6149(3) 0.0650(12) Uani 1 1 d . . .
H13A H 0.6994 0.7238 0.5842 0.078 Uiso 1 1 calc R . .
H13B H 0.5428 0.7232 0.5917 0.078 Uiso 1 1 calc R . .
C14 C 0.5827(6) 0.6690(5) 0.7313(4) 0.116(2) Uani 1 1 d . . .
H14A H 0.5153 0.7487 0.7561 0.139 Uiso 1 1 calc R . .
H14B H 0.6662 0.6678 0.7525 0.139 Uiso 1 1 calc R . .
C15 C 0.3326(5) 0.5662(5) 0.7768(5) 0.1286(19) Uani 1 1 d . . .
H15A H 0.2567 0.6027 0.8415 0.154 Uiso 1 1 calc R . .
H15B H 0.3397 0.6323 0.7138 0.154 Uiso 1 1 calc R . .
C16 C 0.2964(4) 0.4503(4) 0.7489(3) 0.0707(13) Uani 1 1 d . . .
H16A H 0.2174 0.4784 0.7190 0.085 Uiso 1 1 calc R . .
H16B H 0.2656 0.3944 0.8174 0.085 Uiso 1 1 calc R . .
P1 P -0.09860(11) 0.77866(12) 0.86764(10) 0.0840(4) Uani 1 1 d D . .
F1 F 0.0081(3) 0.7769(3) 0.9259(2) 0.1950(18) Uani 1 1 d D . .
F2 F -0.0170(3) 0.6526(2) 0.8158(3) 0.1825(15) Uani 1 1 d D . .
F3 F -0.2013(3) 0.7894(3) 0.8021(2) 0.2272(18) Uani 1 1 d D . .
F4 F -0.1833(3) 0.9070(3) 0.9196(2) 0.191(2) Uani 1 1 d D . .
F5 F -0.1895(4) 0.7052(4) 0.9647(3) 0.309(3) Uani 1 1 d D . .
F6 F -0.0114(4) 0.8564(4) 0.7682(3) 0.243(2) Uani 1 1 d D . .
O1 O 0.3221(4) -0.0656(4) 0.7127(5) 0.193(2) Uani 1 1 d . . .
C17 C 0.2332(5) 0.0158(4) 0.7282(2) 0.1070(14) Uani 1 1 d D . .
C18 C 0.1423(5) 0.0676(5) 0.8298(3) 0.128(2) Uani 1 1 d D . .
H18A H 0.0450 0.0806 0.8313 0.192 Uiso 1 1 calc R . .
H18B H 0.1642 0.1500 0.8354 0.192 Uiso 1 1 calc R . .
H18C H 0.1555 0.0077 0.8922 0.192 Uiso 1 1 calc R . .
C19 C 0.2155(6) 0.0981(4) 0.6371(3) 0.125(2) Uani 1 1 d D . .
H19A H 0.3038 0.0895 0.5762 0.188 Uiso 1 1 calc R . .
H19B H 0.1864 0.1870 0.6575 0.188 Uiso 1 1 calc R . .
H19C H 0.1436 0.0756 0.6137 0.188 Uiso 1 1 calc R . .

loop_
_atom_site_aniso_label
_atom_site_aniso_U_11
_atom_site_aniso_U_22
_atom_site_aniso_U_33
_atom_site_aniso_U_23
_atom_site_aniso_U_13
_atom_site_aniso_U_12
Ru1 0.03184(10) 0.03795(12) 0.03477(11) 0.00049(9) -0.01040(8) -0.00603(9)
Ni1 0.0362(2) 0.0516(3) 0.0392(2) 0.0075(2) -0.01735(19) -0.0140(2)
S1 0.0409(3) 0.0545(4) 0.0460(4) 0.0062(3) -0.0198(3) -0.0167(3)
S2 0.0369(3) 0.0499(4) 0.0436(4) 0.0070(3) -0.0170(3) -0.0134(3)
S3 0.0525(4) 0.0593(5) 0.0485(4) -0.0113(4) -0.0184(3) 0.0021(4)
C1 0.0493(16) 0.059(2) 0.0457(15) 0.0169(15) -0.0215(12) -0.0067(15)
C2 0.0588(15) 0.0548(19) 0.0593(16) 0.0134(14) -0.0393(12) -0.0159(14)
C3 0.0276(13) 0.0553(19) 0.0704(18) 0.0212(16) -0.0219(12) -0.0061(13)
C4 0.0510(18) 0.062(2) 0.0430(17) -0.0013(16) -0.0098(14) 0.0087(17)
C5 0.0605(16) 0.0366(16) 0.0534(15) -0.0101(13) -0.0304(12) 0.0078(14)
C6 0.0496(16) 0.0376(16) 0.080(2) 0.0120(16) -0.0238(15) -0.0145(13)
C7 0.097(3) 0.118(4) 0.0460(19) 0.020(2) -0.0244(18) -0.029(3)
C8 0.101(2) 0.101(3) 0.084(2) -0.004(2) -0.0598(16) -0.022(2)
C9 0.082(3) 0.109(3) 0.136(3) 0.051(3) -0.053(2) -0.048(2)
C10 0.081(3) 0.122(4) 0.071(3) -0.003(3) 0.021(2) 0.030(3)
C11 0.132(3) 0.084(3) 0.130(3) -0.060(2) -0.063(2) 0.019(3)
C12 0.076(2) 0.071(2) 0.149(4) 0.029(2) -0.045(2) -0.0421(18)
C13 0.092(2) 0.0447(18) 0.067(2) -0.0026(16) -0.0329(17) -0.0192(17)
C14 0.162(4) 0.068(3) 0.125(4) -0.014(3) -0.053(3) -0.017(3)
C15 0.088(4) 0.131(4) 0.174(4) -0.086(3) -0.059(2) 0.041(3)
C16 0.057(4) 0.089(3) 0.060(2) 0.001(2) -0.0186(15) -0.005(2)
P1 0.0660(6) 0.0914(8) 0.0911(7) -0.0169(7) -0.0231(5) -0.0044(6)
F1 0.194(2) 0.217(4) 0.207(2) -0.048(3) -0.1457(17) 0.044(3)
F2 0.154(3) 0.121(2) 0.245(2) -0.078(2) -0.019(3) 0.001(2)
F3 0.216(3) 0.274(5) 0.255(5) -0.105(3) -0.1599(19) 0.015(3)
F4 0.214(4) 0.149(3) 0.197(3) -0.075(3) -0.084(3) 0.058(3)
F5 0.271(5) 0.274(5) 0.281(6) -0.018(5) 0.091(5) -0.128(4)
F6 0.228(6) 0.387(6) 0.139(3) -0.061(3) -0.012(3) -0.157(3)
O1 0.122(3) 0.144(3) 0.329(5) -0.118(3) -0.088(3) 0.036(3)
C17 0.109(3) 0.090(3) 0.145(3) -0.068(2) -0.060(2) 0.003(2)
C18 0.144(4) 0.108(4) 0.155(4) -0.032(3) -0.073(3) -0.019(3)
C19 0.133(4) 0.120(4) 0.131(3) -0.073(3) -0.042(3) 0.000(3)

loop_
_geom_bond_atom_site_label_1
_geom_bond_atom_site_label_2
_geom_bond_distance
_geom_bond_site_symmetry_2
_geom_bond_publ_flag
Ru1 C5 2.223(3) . ?
Ru1 C3 2.227(3) . ?
Ru1 C4 2.230(3) . ?
Ru1 C6 2.234(3) . ?
Ru1 C2 2.245(3) . ?
Ru1 C1 2.246(3) . ?
Ru1 S3 2.3051(9) . ?
Ru1 S1 2.3455(10) . ?
Ru1 S2 2.3540(8) . ?
Ni1 S1 2.2038(8) 2_666 ?
Ni1 S1 2.2038(8) . ?
Ni1 S2 2.2108(9) . ?
Ni1 S2 2.2108(9) 2_666 ?
S1 C16 1.845(4) . ?
S2 C13 1.846(4) . ?
S3 C15 1.829(5) . ?
S3 C14 1.864(5) . ?
C1 C6 1.403(5) . ?
C1 C2 1.424(5) . ?
C1 C7 1.516(4) . ?
C2 C3 1.395(4) . ?
C2 C8 1.529(6) . ?
C3 C4 1.446(5) . ?
C3 C9 1.513(6) . ?
C4 C5 1.390(5) . ?
C4 C10 1.498(5) . ?
C5 C6 1.431(4) . ?
C5 C11 1.518(6) . ?
C6 C12 1.536(5) . ?
C7 H7A 0.9600 . ?
C7 H7B 0.9600 . ?
C7 H7C 0.9600 . ?
C8 H8A 0.9600 . ?
C8 H8B 0.9600 . ?
C8 H8C 0.9600 . ?
C9 H9A 0.9600 . ?
C9 H9B 0.9600 . ?
C9 H9C 0.9600 . ?
C10 H10A 0.9600 . ?
C10 H10B 0.9600 . ?
C10 H10C 0.9600 . ?
C11 H11A 0.9600 . ?
C11 H11B 0.9600 . ?
C11 H11C 0.9600 . ?
C12 H12A 0.9600 . ?
C12 H12B 0.9600 . ?
C12 H12C 0.9600 . ?
C13 C14 1.383(6) . ?
C13 H13A 0.9700 . ?
C13 H13B 0.9700 . ?
C14 H14A 0.9700 . ?
C14 H14B 0.9700 . ?
C15 C16 1.471(7) . ?
C15 H15A 0.9700 . ?
C15 H15B 0.9700 . ?
C16 H16A 0.9700 . ?
C16 H16B 0.9700 . ?
P1 F5 1.493(4) . ?
P1 F1 1.499(3) . ?
P1 F2 1.505(3) . ?
P1 F3 1.515(3) . ?
P1 F6 1.517(3) . ?
P1 F4 1.532(3) . ?
O1 C17 1.078(5) . ?
C17 C19 1.372(4) . ?
C17 C18 1.406(4) . ?
C18 H18A 0.9600 . ?
C18 H18B 0.9600 . ?
C18 H18C 0.9600 . ?
C19 H19A 0.9600 . ?
C19 H19B 0.9600 . ?
C19 H19C 0.9600 . ?
